data_4103454
loop_
_publ_author_name
'Mali H. Rosnes'
'Chiara Musumeci'
'Chullikkattil P. Pradeep'
'Jennifer S. Mathieson'
'De-Liang Long'
'Yu-Fei Song'
'Bruno Pignataro'
'Richard Cogdell'
'Leroy Cronin'

_publ_section_title
;
 Assembly of Modular Asymmetric Organic-Inorganic Polyoxometalate Hybrids
 into Anisotropic Nanostructures
;
_journal_name_full 'Journal of the American Chemical Society'
_journal_page_first 15490
_journal_page_last 15492
_journal_paper_doi 10.1021/ja1066338
_journal_volume 132
_journal_year 2010
_chemical_formula_moiety '3(C16 H36 N +), (C34 H41 Mn Mo6 N O24 3-)'
_chemical_formula_sum 'C82 H149 Mn Mo6 N4 O24'
_chemical_formula_weight 2205.63
_chemical_name_systematic
;
 ?
;
_space_group_IT_number 14
_symmetry_cell_setting monoclinic
_symmetry_space_group_name_Hall '-P 2ybc'
_symmetry_space_group_name_H-M 'P 1 21/c 1'
_atom_sites_solution_hydrogens geom
_atom_sites_solution_primary direct
_atom_sites_solution_secondary difmap
_audit_creation_method SHELXL-97
_cell_angle_alpha 90.00
_cell_angle_beta 91.5980(10)
_cell_angle_gamma 90.00
_cell_formula_units_Z 4
_cell_length_a 24.6269(2)
_cell_length_b 14.3093(2)
_cell_length_c 26.7863(2)
_cell_measurement_reflns_used 14584
_cell_measurement_temperature 150(2)
_cell_measurement_theta_max 62.5
_cell_measurement_theta_min 3.5
_cell_volume 9435.65(17)
_computing_cell_refinement
;
CrysAlis RED, Oxford Diffraction Ltd.,
Version 1.171.32.29 (release 10-06-2008 CrysAlis171 .NET)
(compiled Jun 10 2008,16:49:55)
;
_computing_data_collection
;
CrysAlis CCD, Oxford Diffraction Ltd.,
Version 1.171.32.29 (release 10-06-2008 CrysAlis171 .NET)
(compiled Jun 10 2008,16:49:55)
;
_computing_data_reduction
;
CrysAlis RED, Oxford Diffraction Ltd.,
Version 1.171.32.29 (release 10-06-2008 CrysAlis171 .NET)
(compiled Jun 10 2008,16:49:55)
;
_computing_structure_refinement 'SHELXL-97 (Sheldrick, 2008)'
_computing_structure_solution 'SHELXS-97 (Sheldrick, 2008)'
_diffrn_ambient_temperature 150(2)
_diffrn_measured_fraction_theta_full 0.988
_diffrn_measured_fraction_theta_max 0.988
_diffrn_measurement_device_type 'Oxford Diffraction Gemini CCD'
_diffrn_measurement_method '\w & \p scans'
_diffrn_radiation_monochromator graphite
_diffrn_radiation_source 'fine-focus sealed tube'
_diffrn_radiation_type CuK\a
_diffrn_radiation_wavelength 1.54184
_diffrn_reflns_av_R_equivalents 0.0294
_diffrn_reflns_av_sigmaI/netI 0.0417
_diffrn_reflns_limit_h_max 24
_diffrn_reflns_limit_h_min -24
_diffrn_reflns_limit_k_max 14
_diffrn_reflns_limit_k_min -10
_diffrn_reflns_limit_l_max 26
_diffrn_reflns_limit_l_min -25
_diffrn_reflns_number 35651
_diffrn_reflns_theta_full 50.00
_diffrn_reflns_theta_max 50.00
_diffrn_reflns_theta_min 3.50
_diffrn_standards_decay_% none
_exptl_absorpt_coefficient_mu 7.955
_exptl_absorpt_correction_T_max 0.672
_exptl_absorpt_correction_T_min 0.397
_exptl_absorpt_correction_type analytical
_exptl_absorpt_process_details
;
CrysAlis RED, Oxford Diffraction Ltd.,
Version 1.171.32.29 (release 10-06-2008 CrysAlis171 .NET)
(compiled Jun 10 2008,16:49:55)
Analytical numeric absorption correction using a multifaceted crystal
            model based on expressions derived by R.C. Clark & J.S. Reid.
(Clark, R. C. & Reid, J. S. (1995). Acta Cryst. A51, 887-897)
;
_exptl_crystal_colour orange
_exptl_crystal_density_diffrn 1.553
_exptl_crystal_density_meas ?
_exptl_crystal_density_method 'not measured'
_exptl_crystal_description block
_exptl_crystal_F_000 4552
_exptl_crystal_size_max 0.18
_exptl_crystal_size_mid 0.13
_exptl_crystal_size_min 0.06
_refine_diff_density_max 1.95
_refine_diff_density_min -0.64
_refine_diff_density_rms 0.17
_refine_ls_extinction_coef none
_refine_ls_extinction_method none
_refine_ls_goodness_of_fit_ref 1.063
_refine_ls_hydrogen_treatment riding
_refine_ls_matrix_type full
_refine_ls_number_parameters 746
_refine_ls_number_reflns 9576
_refine_ls_number_restraints 61
_refine_ls_restrained_S_all 1.063
_refine_ls_R_factor_all 0.1011
_refine_ls_R_factor_gt 0.0766
_refine_ls_shift/su_max 0.003
_refine_ls_shift/su_mean 0.000
_refine_ls_structure_factor_coef Fsqd
_refine_ls_weighting_details 'calc w=1/[\s^2^(Fo^2^)+(0.1814P)^2^+0.0000P] where P=(Fo^2^+2Fc^2^)/3'
_refine_ls_weighting_scheme calc
_refine_ls_wR_factor_gt 0.2470
_refine_ls_wR_factor_ref 0.2630
_reflns_number_gt 6201
_reflns_number_total 9576
_reflns_threshold_expression >2\s(I)
_cod_data_source_file ja1066338_si_002_1.cif
_cod_data_source_block mr325n
_cod_depositor_comments
;
The following automatic conversions were performed:

'_exptl_crystal_density_meas' value 'none' was changed to '?' - the
value is perceived as not measured.

Automatic conversion script
Id: cif_fix_values 3008 2015-01-20 13:52:24Z robertas 
;
_cod_database_code 4103454

loop_
_symmetry_equiv_pos_as_xyz
'x, y, z'
'-x, y+1/2, -z+1/2'
'-x, -y, -z'
'x, -y-1/2, z-1/2'

loop_
_atom_site_label
_atom_site_type_symbol
_atom_site_fract_x
_atom_site_fract_y
_atom_site_fract_z
_atom_site_U_iso_or_equiv
_atom_site_adp_type
_atom_site_occupancy
_atom_site_symmetry_multiplicity
_atom_site_calc_flag
_atom_site_refinement_flags
_atom_site_disorder_assembly
_atom_site_disorder_group
Mo1 Mo 0.69760(3) 0.49465(5) 0.82615(2) 0.0746(2) Uani 1 1 d . . .
Mo2 Mo 0.67166(2) 0.77249(5) 0.66802(2) 0.0660(2) Uani 1 1 d . . .
Mo3 Mo 0.80346(2) 0.82885(5) 0.68075(2) 0.0664(2) Uani 1 1 d . . .
Mo4 Mo 0.88250(2) 0.71688(5) 0.76537(2) 0.0652(2) Uani 1 1 d . . .
Mo5 Mo 0.61860(2) 0.60725(5) 0.74166(2) 0.0634(2) Uani 1 1 d . . .
Mo6 Mo 0.82950(2) 0.54965(5) 0.83689(2) 0.0719(2) Uani 1 1 d . . .
Mn1 Mn 0.75050(4) 0.66207(7) 0.75327(3) 0.0488(3) Uani 1 1 d . . .
O1 O 0.70161(16) 0.6257(3) 0.69918(15) 0.0540(13) Uani 1 1 d . . .
O2 O 0.81468(16) 0.6737(3) 0.70741(15) 0.0589(14) Uani 1 1 d . . .
O3 O 0.76772(17) 0.5312(3) 0.77071(15) 0.0605(14) Uani 1 1 d . . .
O4 O 0.73306(17) 0.7938(3) 0.73514(16) 0.0639(15) Uani 1 1 d . . .
O5 O 0.79875(17) 0.6976(3) 0.80691(15) 0.0565(14) Uani 1 1 d . . .
O6 O 0.68694(16) 0.6496(3) 0.79924(16) 0.0596(14) Uani 1 1 d . . .
O7 O 0.75790(18) 0.5503(4) 0.86293(16) 0.0770(17) Uani 1 1 d . . .
O8 O 0.65481(18) 0.4949(3) 0.76482(17) 0.0691(16) Uani 1 1 d . . .
O9 O 0.87433(17) 0.5896(4) 0.78320(16) 0.0683(16) Uani 1 1 d . . .
O10 O 0.84589(17) 0.8282(3) 0.74251(17) 0.0701(16) Uani 1 1 d . . .
O11 O 0.74426(17) 0.7737(3) 0.64276(15) 0.0652(15) Uani 1 1 d . . .
O12 O 0.62705(17) 0.7362(3) 0.72213(16) 0.0663(15) Uani 1 1 d . . .
O13 O 0.6552(2) 0.8869(4) 0.66501(19) 0.090(2) Uani 1 1 d . . .
O14 O 0.6493(2) 0.5027(4) 0.87094(18) 0.099(2) Uani 1 1 d . . .
O15 O 0.7150(3) 0.3804(4) 0.8253(2) 0.105(2) Uani 1 1 d . . .
O16 O 0.8451(2) 0.4349(4) 0.83814(18) 0.0901(19) Uani 1 1 d . . .
O17 O 0.8625(2) 0.5964(4) 0.88708(17) 0.0876(19) Uani 1 1 d . . .
O18 O 0.85199(19) 0.8197(4) 0.63641(17) 0.0851(18) Uani 1 1 d . . .
O19 O 0.63869(19) 0.7227(4) 0.61935(17) 0.0807(18) Uani 1 1 d . . .
O20 O 0.56739(18) 0.6191(4) 0.78239(18) 0.0802(18) Uani 1 1 d . . .
O21 O 0.58881(19) 0.5618(4) 0.68964(18) 0.0779(17) Uani 1 1 d . . .
O22 O 0.91163(19) 0.7596(4) 0.81764(17) 0.0790(18) Uani 1 1 d . . .
O23 O 0.93283(18) 0.7056(4) 0.72352(18) 0.0810(18) Uani 1 1 d . . .
O24 O 0.7865(2) 0.9386(4) 0.6819(2) 0.095(2) Uani 1 1 d . . .
N1 N 0.7066(3) 0.8732(5) 0.8657(3) 0.106(3) Uani 1 1 d D . .
H1A H 0.6960 0.8424 0.8930 0.127 Uiso 0.50 1 calc PR . .
H1B H 0.6773 0.9036 0.8530 0.127 Uiso 0.50 1 calc PR . .
N2 N 1.0247(3) 0.4902(5) 0.8118(2) 0.160(4) Uani 1 1 d D . .
N3 N 0.4744(2) 0.8108(5) 0.6942(3) 0.123(3) Uani 1 1 d D . .
N4 N 0.7512(3) 0.9419(5) 0.5163(2) 0.149(4) Uani 1 1 d D . .
C1 C 0.8214(3) 0.6005(5) 0.6734(2) 0.069(2) Uani 1 1 d . . .
H1C H 0.8573 0.5742 0.6788 0.083 Uiso 1 1 calc R . .
H1D H 0.8197 0.6262 0.6399 0.083 Uiso 1 1 calc R . .
C2 C 0.7207(3) 0.5552(5) 0.6641(2) 0.069(3) Uani 1 1 d . . .
H2A H 0.7203 0.5821 0.6308 0.083 Uiso 1 1 calc R . .
H2B H 0.6955 0.5031 0.6636 0.083 Uiso 1 1 calc R . .
C3 C 0.7779(3) 0.5183(6) 0.6766(3) 0.067(2) Uani 1 1 d . B .
C4 C 0.7801(3) 0.4720(6) 0.7286(3) 0.076(3) Uani 1 1 d . . .
H4A H 0.7549 0.4199 0.7281 0.091 Uiso 1 1 calc R . .
H4B H 0.8163 0.4465 0.7342 0.091 Uiso 1 1 calc R . .
C5 C 0.7902(3) 0.4425(5) 0.6393(2) 0.074(3) Uani 1 1 d D . .
H5A H 0.8244 0.4139 0.6498 0.089 Uiso 1 1 calc R A 1
H5B H 0.7624 0.3949 0.6420 0.089 Uiso 1 1 calc R A 1
C6 C 0.7941(5) 0.4661(7) 0.5855(3) 0.104(4) Uiso 0.80 1 d PD B 1
H6A H 0.8229 0.5119 0.5825 0.124 Uiso 0.80 1 calc PR B 1
H6B H 0.7605 0.4968 0.5752 0.124 Uiso 0.80 1 calc PR B 1
C7 C 0.8044(5) 0.3893(7) 0.5484(3) 0.054(4) Uiso 0.50 1 d PD B 1
H7A H 0.8276 0.3440 0.5655 0.065 Uiso 0.50 1 calc PR B 1
H7B H 0.7698 0.3585 0.5420 0.065 Uiso 0.50 1 calc PR B 1
C8 C 0.8286(5) 0.4058(16) 0.4984(5) 0.084(8) Uiso 0.30 1 d PD B 1
H8A H 0.8236 0.3463 0.4815 0.101 Uiso 0.30 1 calc PR B 1
H8B H 0.8028 0.4478 0.4821 0.101 Uiso 0.30 1 calc PR B 1
C9 C 0.8822(4) 0.4390(13) 0.4806(6) 0.059(6) Uiso 0.30 1 d PD B 1
H9A H 0.9006 0.3792 0.4833 0.071 Uiso 0.30 1 calc PR B 1
H9B H 0.8933 0.4709 0.5111 0.071 Uiso 0.30 1 calc PR B 1
C10 C 0.9231(7) 0.4852(13) 0.4474(5) 0.144(14) Uiso 0.30 1 d PD B 1
H10A H 0.9438 0.5284 0.4683 0.173 Uiso 0.30 1 calc PR B 1
H10B H 0.9482 0.4367 0.4375 0.173 Uiso 0.30 1 calc PR B 1
C11 C 0.9064(12) 0.5376(16) 0.4007(7) 0.147(11) Uiso 0.40 1 d PD B 1
C20 C 0.7235(3) 0.8037(6) 0.8286(3) 0.078(3) Uani 1 1 d . . .
C21 C 0.7206(3) 0.8518(6) 0.7759(3) 0.083(3) Uani 1 1 d . . .
H21A H 0.6843 0.8765 0.7704 0.100 Uiso 1 1 calc R . .
H21B H 0.7455 0.9043 0.7764 0.100 Uiso 1 1 calc R . .
C22 C 0.7795(3) 0.7663(6) 0.8407(3) 0.078(3) Uani 1 1 d . . .
H22A H 0.8048 0.8182 0.8416 0.094 Uiso 1 1 calc R . .
H22B H 0.7795 0.7392 0.8740 0.094 Uiso 1 1 calc R . .
C23 C 0.6818(3) 0.7247(6) 0.8337(3) 0.073(3) Uani 1 1 d . . .
H23A H 0.6849 0.6997 0.8673 0.088 Uiso 1 1 calc R . .
H23B H 0.6456 0.7511 0.8295 0.088 Uiso 1 1 calc R . .
C24 C 0.7477(4) 0.9437(6) 0.8814(4) 0.157(5) Uani 1 1 d D . .
H24A H 0.7704 0.9178 0.9082 0.189 Uiso 1 1 calc R . .
H24B H 0.7708 0.9570 0.8536 0.189 Uiso 1 1 calc R . .
C25 C 0.7234(4) 1.0314(5) 0.8986(3) 0.120(3) Uiso 1 1 d D . .
C26 C 0.6955(4) 1.0285(7) 0.9427(3) 0.102(3) Uani 1 1 d . . .
C27 C 0.6922(4) 0.9458(7) 0.9707(3) 0.108(4) Uani 1 1 d . . .
H27 H 0.7067 0.8901 0.9592 0.129 Uiso 1 1 calc R . .
C28 C 0.6653(4) 0.9501(7) 1.0179(3) 0.123(4) Uani 1 1 d . . .
H28 H 0.6627 0.8961 1.0371 0.148 Uiso 1 1 calc R . .
C29 C 0.6426(3) 1.0348(7) 1.0360(3) 0.091(3) Uani 1 1 d . . .
C30 C 0.6179(5) 1.0384(9) 1.0828(5) 0.159(5) Uiso 1 1 d . . .
H30 H 0.6149 0.9829 1.1006 0.191 Uiso 1 1 calc R . .
C31 C 0.5987(5) 1.1151(9) 1.1028(5) 0.158(5) Uiso 1 1 d . . .
H31 H 0.5839 1.1154 1.1344 0.189 Uiso 1 1 calc R . .
C32 C 0.6016(5) 1.1907(9) 1.0759(4) 0.160(5) Uiso 1 1 d . . .
H32 H 0.5886 1.2451 1.0904 0.192 Uiso 1 1 calc R . .
C33 C 0.6735(2) 1.1198(4) 0.96319(19) 0.120(3) Uiso 1 1 d G . .
C34 C 0.6471(3) 1.1190(5) 1.0084(2) 0.103(3) Uiso 1 1 d G . .
C35 C 0.6230(3) 1.2000(6) 1.0258(3) 0.150(4) Uiso 1 1 d G . .
C36 C 0.6253(3) 1.2819(5) 0.9980(3) 0.175(5) Uiso 1 1 d G . .
H36 H 0.6091 1.3362 1.0097 0.211 Uiso 1 1 calc R . .
C37 C 0.6517(3) 1.2828(4) 0.9528(3) 0.155(5) Uiso 1 1 d G . .
H37 H 0.6533 1.3376 0.9343 0.186 Uiso 1 1 calc R . .
C38 C 0.6759(3) 1.2017(5) 0.9354(2) 0.139(4) Uiso 1 1 d GD . .
C39 C 0.7021(4) 1.1995(7) 0.8897(3) 0.157(5) Uiso 1 1 d D . .
H39 H 0.7042 1.2535 0.8705 0.189 Uiso 1 1 calc R . .
C40 C 0.7256(5) 1.1149(6) 0.8726(4) 0.170(5) Uiso 1 1 d D . .
H40 H 0.7432 1.1157 0.8423 0.204 Uiso 1 1 calc R . .
C41 C 1.0040(4) 0.5713(7) 0.8413(3) 0.094(4) Uiso 0.70 1 d PD . .
H41A H 0.9959 0.6212 0.8177 0.113 Uiso 0.70 1 calc PR . .
H41B H 0.9697 0.5521 0.8551 0.113 Uiso 0.70 1 calc PR . .
C42 C 1.0373(5) 0.6129(8) 0.8832(4) 0.134(6) Uiso 0.70 1 d PD . .
H42A H 1.0704 0.6376 0.8693 0.161 Uiso 0.70 1 calc PR . .
H42B H 1.0479 0.5628 0.9058 0.161 Uiso 0.70 1 calc PR . .
C43 C 1.0111(6) 0.6922(9) 0.9147(5) 0.131(8) Uiso 0.50 1 d PD . .
H43A H 1.0379 0.7334 0.9302 0.158 Uiso 0.50 1 calc PR . .
H43B H 0.9845 0.7284 0.8956 0.158 Uiso 0.50 1 calc PR . .
C44 C 0.9857(10) 0.6286(15) 0.9513(8) 0.114(11) Uiso 0.30 1 d PD . .
H44A H 0.9476 0.6420 0.9527 0.171 Uiso 0.30 1 calc PR . .
H44B H 1.0024 0.6378 0.9837 0.171 Uiso 0.30 1 calc PR . .
H44C H 0.9907 0.5649 0.9411 0.171 Uiso 0.30 1 calc PR . .
C45 C 0.9839(4) 0.4848(7) 0.7683(3) 0.078(3) Uiso 0.70 1 d PD . .
H45A H 0.9479 0.4788 0.7818 0.094 Uiso 0.70 1 calc PR . .
H45B H 0.9849 0.5436 0.7504 0.094 Uiso 0.70 1 calc PR . .
C46 C 0.9914(4) 0.4067(7) 0.7311(3) 0.094(4) Uiso 0.70 1 d PD . .
H46A H 1.0264 0.4149 0.7159 0.112 Uiso 0.70 1 calc PR . .
H46B H 0.9926 0.3480 0.7492 0.112 Uiso 0.70 1 calc PR . .
C47 C 0.9487(4) 0.3987(7) 0.6900(3) 0.102(4) Uiso 0.70 1 d PD . .
H47A H 0.9527 0.3402 0.6722 0.122 Uiso 0.70 1 calc PR . .
H47B H 0.9127 0.4010 0.7036 0.122 Uiso 0.70 1 calc PR . .
C48 C 0.9568(7) 0.4775(9) 0.6565(5) 0.102(6) Uiso 0.50 1 d PD . .
H48A H 0.9781 0.5246 0.6735 0.153 Uiso 0.50 1 calc PR . .
H48B H 0.9222 0.5032 0.6464 0.153 Uiso 0.50 1 calc PR . .
H48C H 0.9755 0.4567 0.6276 0.153 Uiso 0.50 1 calc PR . .
C49 C 1.0352(4) 0.4023(7) 0.8404(4) 0.071(4) Uiso 0.60 1 d PD . .
H49A H 1.0514 0.3567 0.8186 0.085 Uiso 0.60 1 calc PR . .
H49B H 1.0610 0.4150 0.8676 0.085 Uiso 0.60 1 calc PR . .
C50 C 0.9851(5) 0.3623(7) 0.8611(6) 0.095(5) Uiso 0.50 1 d PD . .
H50A H 0.9562 0.3653 0.8358 0.114 Uiso 0.50 1 calc PR . .
H50B H 0.9743 0.4002 0.8891 0.114 Uiso 0.50 1 calc PR . .
C51 C 0.9914(6) 0.2626(9) 0.8782(7) 0.096(9) Uiso 0.30 1 d PD . .
H51A H 0.9587 0.2475 0.8958 0.116 Uiso 0.30 1 calc PR . .
H51B H 0.9906 0.2246 0.8482 0.116 Uiso 0.30 1 calc PR . .
C52 C 1.0369(7) 0.227(2) 0.9095(9) 0.122(12) Uiso 0.30 1 d PD . .
H52A H 1.0682 0.2189 0.8893 0.183 Uiso 0.30 1 calc PR . .
H52B H 1.0271 0.1684 0.9239 0.183 Uiso 0.30 1 calc PR . .
H52C H 1.0452 0.2713 0.9356 0.183 Uiso 0.30 1 calc PR . .
C53 C 1.0780(4) 0.5228(8) 0.7914(4) 0.072(4) Uiso 0.50 1 d PD . .
H53A H 1.1026 0.5316 0.8200 0.086 Uiso 0.50 1 calc PR . .
H53B H 1.0923 0.4707 0.7726 0.086 Uiso 0.50 1 calc PR . .
C54 C 1.0838(4) 0.6074(8) 0.7593(5) 0.081(5) Uani 0.50 1 d PD . .
H54A H 1.0604 0.5991 0.7298 0.098 Uiso 0.50 1 calc PR . .
H54B H 1.0699 0.6605 0.7775 0.098 Uiso 0.50 1 calc PR . .
C55 C 1.1385(5) 0.6318(9) 0.7424(7) 0.084(8) Uiso 0.30 1 d PD . .
H55A H 1.1496 0.5818 0.7205 0.101 Uiso 0.30 1 calc PR . .
H55B H 1.1625 0.6293 0.7717 0.101 Uiso 0.30 1 calc PR . .
C56 C 1.1501(10) 0.7209(11) 0.7164(8) 0.087(8) Uiso 0.30 1 d PD . .
H56A H 1.1313 0.7217 0.6845 0.131 Uiso 0.30 1 calc PR . .
H56B H 1.1885 0.7261 0.7117 0.131 Uiso 0.30 1 calc PR . .
H56C H 1.1381 0.7724 0.7362 0.131 Uiso 0.30 1 calc PR . .
C57 C 0.5134(4) 0.8304(6) 0.7369(3) 0.128(4) Uani 1 1 d D . .
H57A H 0.5165 0.7744 0.7572 0.154 Uiso 1 1 calc R . .
H57B H 0.5488 0.8427 0.7234 0.154 Uiso 1 1 calc R . .
C58 C 0.4993(5) 0.9100(9) 0.7703(4) 0.114(5) Uiso 0.60 1 d PD . .
H58A H 0.4654 0.8970 0.7865 0.137 Uiso 0.60 1 calc PR . .
H58B H 0.4947 0.9667 0.7507 0.137 Uiso 0.60 1 calc PR . .
C59 C 0.5447(5) 0.9236(9) 0.8096(4) 0.125(6) Uiso 0.60 1 d PD . .
H59A H 0.5793 0.9187 0.7933 0.150 Uiso 0.60 1 calc PR . .
H59B H 0.5421 0.9866 0.8228 0.150 Uiso 0.60 1 calc PR . .
C60 C 0.5451(8) 0.8565(10) 0.8528(5) 0.149(7) Uiso 0.60 1 d PD . .
H60A H 0.5299 0.8864 0.8813 0.223 Uiso 0.60 1 calc PR . .
H60B H 0.5818 0.8380 0.8608 0.223 Uiso 0.60 1 calc PR . .
H60C H 0.5239 0.8024 0.8440 0.223 Uiso 0.60 1 calc PR . .
C61 C 0.4979(4) 0.7302(6) 0.6633(4) 0.164(5) Uani 1 1 d D . .
H61A H 0.5330 0.7509 0.6520 0.197 Uiso 1 1 calc R . .
H61B H 0.5048 0.6788 0.6862 0.197 Uiso 1 1 calc R . .
C62 C 0.4679(5) 0.6900(8) 0.6183(4) 0.103(5) Uiso 0.60 1 d PD . .
H62A H 0.4603 0.7392 0.5942 0.123 Uiso 0.60 1 calc PR . .
H62B H 0.4336 0.6639 0.6284 0.123 Uiso 0.60 1 calc PR . .
C63 C 0.5017(4) 0.6148(7) 0.5948(4) 0.185(7) Uani 1 1 d D . .
H63A H 0.5347 0.6436 0.5831 0.222 Uiso 1 1 calc R . .
H63B H 0.5124 0.5705 0.6207 0.222 Uiso 1 1 calc R . .
C64 C 0.4766(7) 0.5618(11) 0.5527(5) 0.102(6) Uiso 0.50 1 d PD . .
H64A H 0.4441 0.5317 0.5635 0.154 Uiso 0.50 1 calc PR . .
H64B H 0.5016 0.5154 0.5415 0.154 Uiso 0.50 1 calc PR . .
H64C H 0.4677 0.6038 0.5257 0.154 Uiso 0.50 1 calc PR . .
C65 C 0.4661(3) 0.8986(6) 0.6629(4) 0.144(5) Uani 1 1 d D . .
H65A H 0.4402 0.8848 0.6360 0.173 Uiso 1 1 calc R . .
H65B H 0.4501 0.9463 0.6837 0.173 Uiso 1 1 calc R . .
C66 C 0.5163(5) 0.9379(8) 0.6409(5) 0.094(5) Uiso 0.50 1 d PD . .
H66A H 0.5339 0.8911 0.6208 0.112 Uiso 0.50 1 calc PR . .
H66B H 0.5416 0.9581 0.6671 0.112 Uiso 0.50 1 calc PR . .
C67 C 0.4985(5) 1.0203(9) 0.6088(6) 0.136(8) Uiso 0.50 1 d PD . .
H67A H 0.4761 0.9974 0.5811 0.163 Uiso 0.50 1 calc PR . .
H67B H 0.4763 1.0614 0.6285 0.163 Uiso 0.50 1 calc PR . .
C68 C 0.5441(7) 1.0750(17) 0.5887(11) 0.194(15) Uiso 0.40 1 d PD . .
H68A H 0.5778 1.0518 0.6026 0.292 Uiso 0.40 1 calc PR . .
H68B H 0.5400 1.1396 0.5975 0.292 Uiso 0.40 1 calc PR . .
H68C H 0.5440 1.0689 0.5530 0.292 Uiso 0.40 1 calc PR . .
C69 C 0.4182(4) 0.7780(7) 0.7108(4) 0.115(5) Uiso 0.70 1 d PD . .
H69A H 0.4020 0.8299 0.7283 0.138 Uiso 0.70 1 calc PR . .
H69B H 0.3961 0.7682 0.6806 0.138 Uiso 0.70 1 calc PR . .
C70 C 0.4113(4) 0.6920(9) 0.7431(6) 0.135(6) Uiso 0.60 1 d PD . .
H70A H 0.4263 0.7057 0.7762 0.162 Uiso 0.60 1 calc PR . .
H70B H 0.4328 0.6419 0.7294 0.162 Uiso 0.60 1 calc PR . .
C71 C 0.3532(5) 0.6562(17) 0.7487(9) 0.085(8) Uiso 0.30 1 d PD . .
C73 C 0.7394(4) 0.9820(7) 0.5670(3) 0.065(3) Uiso 0.60 1 d PD . .
H73A H 0.7205 0.9345 0.5857 0.078 Uiso 0.60 1 calc PR . .
H73B H 0.7739 0.9933 0.5844 0.078 Uiso 0.60 1 calc PR . .
C74 C 0.7071(6) 1.0693(8) 0.5690(4) 0.072(5) Uiso 0.40 1 d PD . .
H74A H 0.7203 1.1129 0.5444 0.087 Uiso 0.40 1 calc PR . .
H74B H 0.6694 1.0552 0.5603 0.087 Uiso 0.40 1 calc PR . .
C75 C 0.7099(5) 1.1135(11) 0.6186(4) 0.108(6) Uiso 0.50 1 d PD . .
H75A H 0.7023 1.0671 0.6438 0.129 Uiso 0.50 1 calc PR . .
H75B H 0.6822 1.1616 0.6201 0.129 Uiso 0.50 1 calc PR . .
C76 C 0.7639(5) 1.1557(11) 0.6295(6) 0.099(6) Uiso 0.50 1 d PD . .
H76A H 0.7918 1.1139 0.6190 0.149 Uiso 0.50 1 calc PR . .
H76B H 0.7681 1.1668 0.6648 0.149 Uiso 0.50 1 calc PR . .
H76C H 0.7668 1.2139 0.6119 0.149 Uiso 0.50 1 calc PR . .
C77 C 0.6976(4) 0.9268(8) 0.4918(4) 0.080(4) Uiso 0.60 1 d PD . .
H77A H 0.7039 0.9069 0.4578 0.096 Uiso 0.60 1 calc PR . .
H77B H 0.6797 0.9871 0.4896 0.096 Uiso 0.60 1 calc PR . .
C78 C 0.6583(4) 0.8597(9) 0.5134(4) 0.099(5) Uiso 0.60 1 d PD . .
H78A H 0.6428 0.8886 0.5425 0.118 Uiso 0.60 1 calc PR . .
H78B H 0.6783 0.8051 0.5249 0.118 Uiso 0.60 1 calc PR . .
C79 C 0.6109(4) 0.8264(10) 0.4782(5) 0.129(6) Uiso 0.60 1 d PD . .
H79A H 0.5921 0.8819 0.4661 0.154 Uiso 0.60 1 calc PR . .
H79B H 0.6271 0.7976 0.4494 0.154 Uiso 0.60 1 calc PR . .
C80 C 0.5691(6) 0.7616(11) 0.4955(6) 0.148(7) Uiso 0.60 1 d PD . .
H80A H 0.5784 0.6989 0.4863 0.223 Uiso 0.60 1 calc PR . .
H80B H 0.5346 0.7778 0.4804 0.223 Uiso 0.60 1 calc PR . .
H80C H 0.5670 0.7657 0.5312 0.223 Uiso 0.60 1 calc PR . .
C81 C 0.7824(4) 1.0025(8) 0.4827(4) 0.079(4) Uiso 0.60 1 d PD . .
H81A H 0.7595 1.0550 0.4729 0.094 Uiso 0.60 1 calc PR . .
H81B H 0.7897 0.9673 0.4526 0.094 Uiso 0.60 1 calc PR . .
C82 C 0.8352(5) 1.0403(10) 0.5031(5) 0.082(6) Uiso 0.40 1 d PD . .
H82A H 0.8598 0.9888 0.5104 0.098 Uiso 0.40 1 calc PR . .
H82B H 0.8289 1.0732 0.5341 0.098 Uiso 0.40 1 calc PR . .
C83 C 0.8613(5) 1.1065(8) 0.4664(5) 0.095(5) Uiso 0.50 1 d PD . .
H83A H 0.8907 1.1378 0.4846 0.114 Uiso 0.50 1 calc PR . .
H83B H 0.8780 1.0678 0.4414 0.114 Uiso 0.50 1 calc PR . .
C84 C 0.8305(6) 1.1802(10) 0.4390(6) 0.106(6) Uiso 0.50 1 d PD . .
H84A H 0.7927 1.1638 0.4373 0.158 Uiso 0.50 1 calc PR . .
H84B H 0.8439 1.1858 0.4059 0.158 Uiso 0.50 1 calc PR . .
H84C H 0.8349 1.2387 0.4562 0.158 Uiso 0.50 1 calc PR . .
C85 C 0.7796(5) 0.8516(6) 0.5280(3) 0.094(4) Uiso 0.70 1 d PD . .
H85A H 0.8121 0.8652 0.5480 0.112 Uiso 0.70 1 calc PR . .
H85B H 0.7561 0.8137 0.5482 0.112 Uiso 0.70 1 calc PR . .
C86 C 0.7955(5) 0.7957(7) 0.4839(4) 0.099(5) Uiso 0.60 1 d PD . .
H86A H 0.8157 0.8347 0.4613 0.119 Uiso 0.60 1 calc PR . .
H86B H 0.7631 0.7736 0.4661 0.119 Uiso 0.60 1 calc PR . .
C87 C 0.8299(7) 0.7135(11) 0.5001(8) 0.070(7) Uiso 0.30 1 d PD . .
H87A H 0.8628 0.7356 0.5162 0.105 Uiso 0.30 1 calc PR . .
H87B H 0.8386 0.6768 0.4715 0.105 Uiso 0.30 1 calc PR . .
H87C H 0.8102 0.6758 0.5231 0.105 Uiso 0.30 1 calc PR . .
C9' C 0.8541(7) 0.3485(12) 0.5470(7) 0.062(6) Uiso 0.30 1 d PD C 2
C10' C 0.8911(8) 0.4191(14) 0.5194(4) 0.042(8) Uiso 0.20 1 d PD C 2
C11' C 0.8822(14) 0.430(3) 0.4618(4) 0.10(3) Uiso 0.10 1 d PD C 2
C12' C 0.9030(12) 0.4652(15) 0.4105(6) 0.15(2) Uiso 0.20 1 d PD C 2
C13' C 0.8835(10) 0.5187(15) 0.3699(7) 0.083(8) Uiso 0.30 1 d PD C 2
C8' C 0.7894(13) 0.347(2) 0.5584(11) 0.097(10) Uiso 0.30 1 d P C 2

loop_
_atom_site_aniso_label
_atom_site_aniso_U_11
_atom_site_aniso_U_22
_atom_site_aniso_U_33
_atom_site_aniso_U_23
_atom_site_aniso_U_13
_atom_site_aniso_U_12
Mo1 0.0608(4) 0.0876(5) 0.0756(4) 0.0254(4) 0.0080(3) -0.0140(4)
Mo2 0.0451(3) 0.0781(5) 0.0743(4) 0.0137(3) -0.0064(3) 0.0033(3)
Mo3 0.0522(3) 0.0747(4) 0.0721(4) 0.0241(3) -0.0036(3) -0.0094(3)
Mo4 0.0395(3) 0.0861(5) 0.0698(4) 0.0185(3) -0.0018(3) -0.0040(3)
Mo5 0.0380(3) 0.0745(4) 0.0779(4) 0.0001(3) 0.0045(3) -0.0056(3)
Mo6 0.0538(4) 0.0945(5) 0.0671(4) 0.0293(4) -0.0032(3) 0.0026(4)
Mn1 0.0358(5) 0.0576(7) 0.0530(6) 0.0089(6) 0.0039(5) 0.0004(6)
O1 0.041(2) 0.059(3) 0.062(2) 0.002(2) 0.001(2) 0.001(2)
O2 0.046(2) 0.064(3) 0.067(3) 0.006(2) 0.003(2) 0.007(2)
O3 0.055(3) 0.070(3) 0.057(2) 0.003(2) 0.009(2) 0.008(3)
O4 0.047(3) 0.071(3) 0.073(3) -0.016(3) 0.005(2) 0.002(2)
O5 0.051(3) 0.057(3) 0.062(2) 0.008(2) 0.002(2) 0.007(2)
O6 0.043(2) 0.065(3) 0.072(3) 0.001(3) 0.010(2) -0.001(2)
O7 0.056(3) 0.108(4) 0.067(3) 0.025(3) 0.007(2) -0.004(3)
O8 0.061(3) 0.065(3) 0.081(3) 0.002(3) 0.004(2) -0.007(3)
O9 0.039(2) 0.090(4) 0.076(3) 0.017(3) -0.002(2) 0.006(3)
O10 0.048(3) 0.082(4) 0.080(3) 0.006(3) -0.003(2) -0.005(3)
O11 0.050(3) 0.079(3) 0.067(3) 0.016(3) 0.001(2) 0.004(3)
O12 0.041(2) 0.080(3) 0.078(3) -0.014(3) -0.002(2) 0.001(3)
O13 0.069(3) 0.097(4) 0.103(4) -0.002(3) 0.003(3) 0.010(3)
O14 0.073(3) 0.144(5) 0.082(3) 0.011(3) 0.025(3) -0.041(4)
O15 0.125(5) 0.077(4) 0.114(4) 0.041(3) -0.005(4) -0.001(4)
O16 0.094(4) 0.084(4) 0.092(3) 0.046(3) -0.008(3) 0.014(3)
O17 0.067(3) 0.124(5) 0.071(3) 0.020(3) -0.009(3) -0.006(3)
O18 0.065(3) 0.118(4) 0.073(3) 0.026(3) 0.010(3) -0.020(3)
O19 0.059(3) 0.115(4) 0.067(3) 0.001(3) -0.015(2) -0.007(3)
O20 0.051(3) 0.096(4) 0.094(3) -0.013(3) 0.022(2) -0.007(3)
O21 0.064(3) 0.082(4) 0.088(3) 0.002(3) -0.008(3) -0.014(3)
O22 0.058(3) 0.096(4) 0.082(3) 0.009(3) 0.001(3) -0.001(3)
O23 0.049(3) 0.113(4) 0.082(3) 0.019(3) 0.011(2) -0.003(3)
O24 0.078(3) 0.099(4) 0.108(4) 0.003(3) -0.008(3) -0.028(3)
N1 0.080(4) 0.124(6) 0.113(5) -0.022(5) 0.007(4) -0.046(4)
N2 0.079(5) 0.246(9) 0.156(6) -0.115(6) 0.013(5) 0.026(6)
N3 0.078(4) 0.124(6) 0.168(7) 0.043(5) 0.040(5) 0.047(5)
N4 0.191(9) 0.170(9) 0.085(5) -0.004(6) -0.001(6) -0.035(8)
C1 0.059(4) 0.094(6) 0.054(4) 0.009(4) 0.006(3) 0.026(4)
C2 0.056(4) 0.089(6) 0.061(4) 0.001(4) 0.004(4) 0.001(4)
C3 0.052(4) 0.081(6) 0.067(4) -0.006(4) 0.007(4) -0.005(4)
C4 0.054(4) 0.086(6) 0.087(5) 0.020(5) 0.001(4) 0.011(4)
C5 0.077(5) 0.078(6) 0.067(4) -0.009(4) 0.008(4) 0.025(5)
C20 0.072(5) 0.108(7) 0.056(4) -0.024(4) -0.009(4) -0.003(5)
C21 0.055(4) 0.086(6) 0.109(6) 0.011(5) -0.006(4) -0.025(4)
C22 0.049(4) 0.108(7) 0.077(5) 0.002(5) -0.014(4) -0.001(5)
C23 0.049(4) 0.102(6) 0.070(4) -0.015(5) 0.015(4) -0.005(4)
C24 0.139(9) 0.173(12) 0.162(9) -0.056(9) 0.052(8) 0.005(9)
C26 0.114(7) 0.110(7) 0.081(5) 0.033(5) 0.011(5) 0.000(6)
C27 0.115(7) 0.093(7) 0.115(7) -0.006(6) -0.003(6) 0.022(6)
C28 0.144(9) 0.125(9) 0.101(7) 0.022(7) 0.003(7) -0.015(7)
C29 0.088(5) 0.119(7) 0.065(5) 0.001(5) 0.017(4) 0.024(6)
C54 0.039(8) 0.092(12) 0.112(11) -0.040(10) -0.006(8) 0.011(9)
C57 0.115(8) 0.145(10) 0.124(8) 0.003(7) -0.007(7) 0.033(7)
C61 0.110(7) 0.138(10) 0.247(13) 0.011(10) 0.050(8) 0.055(7)
C63 0.125(10) 0.217(15) 0.214(13) -0.057(12) 0.008(10) 0.003(10)
C65 0.103(7) 0.149(10) 0.183(10) 0.040(8) 0.047(7) 0.054(7)

loop_
_atom_type_symbol
_atom_type_description
_atom_type_scat_dispersion_real
_atom_type_scat_dispersion_imag
_atom_type_scat_source
Mo Mo -0.0483 2.7339 'International Tables Vol C Tables 4.2.6.8 and 6.1.1.4'
Mn Mn -0.5299 2.8052 'International Tables Vol C Tables 4.2.6.8 and 6.1.1.4'
O O 0.0492 0.0322 'International Tables Vol C Tables 4.2.6.8 and 6.1.1.4'
N N 0.0311 0.0180 'International Tables Vol C Tables 4.2.6.8 and 6.1.1.4'
C C 0.0181 0.0091 'International Tables Vol C Tables 4.2.6.8 and 6.1.1.4'
H H 0.0000 0.0000 'International Tables Vol C Tables 4.2.6.8 and 6.1.1.4'

loop_
_geom_angle_atom_site_label_1
_geom_angle_atom_site_label_2
_geom_angle_atom_site_label_3
_geom_angle
O15 Mo1 O14 104.8(3)
O15 Mo1 O8 97.1(2)
O14 Mo1 O8 102.8(2)
O15 Mo1 O7 102.4(3)
O14 Mo1 O7 98.9(2)
O8 Mo1 O7 146.0(2)
O15 Mo1 O6 159.5(2)
O14 Mo1 O6 94.4(2)
O8 Mo1 O6 71.48(18)
O7 Mo1 O6 81.05(18)
O15 Mo1 O3 90.9(2)
O14 Mo1 O3 162.8(2)
O8 Mo1 O3 81.72(17)
O7 Mo1 O3 70.42(17)
O6 Mo1 O3 71.07(15)
O19 Mo2 O13 105.4(3)
O19 Mo2 O12 101.4(2)
O13 Mo2 O12 99.0(2)
O19 Mo2 O11 99.5(2)
O13 Mo2 O11 101.4(2)
O12 Mo2 O11 145.59(18)
O19 Mo2 O4 160.6(2)
O13 Mo2 O4 93.4(2)
O12 Mo2 O4 79.96(17)
O11 Mo2 O4 71.49(16)
O19 Mo2 O1 92.1(2)
O13 Mo2 O1 161.5(2)
O12 Mo2 O1 70.90(17)
O11 Mo2 O1 81.34(17)
O4 Mo2 O1 69.91(15)
O24 Mo3 O18 105.8(3)
O24 Mo3 O11 102.4(2)
O18 Mo3 O11 97.8(2)
O24 Mo3 O10 97.0(2)
O18 Mo3 O10 102.8(2)
O11 Mo3 O10 146.6(2)
O24 Mo3 O2 159.5(2)
O18 Mo3 O2 93.4(2)
O11 Mo3 O2 81.62(17)
O10 Mo3 O2 71.25(18)
O24 Mo3 O4 90.0(2)
O18 Mo3 O4 162.7(2)
O11 Mo3 O4 71.29(16)
O10 Mo3 O4 81.88(17)
O2 Mo3 O4 72.07(15)
O22 Mo4 O23 106.4(2)
O22 Mo4 O9 100.7(2)
O23 Mo4 O9 99.2(2)
O22 Mo4 O10 98.7(2)
O23 Mo4 O10 102.3(2)
O9 Mo4 O10 145.55(19)
O22 Mo4 O2 159.64(19)
O23 Mo4 O2 93.31(19)
O9 Mo4 O2 80.44(17)
O10 Mo4 O2 71.74(17)
O22 Mo4 O5 90.44(19)
O23 Mo4 O5 162.0(2)
O9 Mo4 O5 70.87(17)
O10 Mo4 O5 80.80(17)
O2 Mo4 O5 70.59(14)
O21 Mo5 O20 104.8(2)
O21 Mo5 O12 101.1(2)
O20 Mo5 O12 99.6(2)
O21 Mo5 O8 97.5(2)
O20 Mo5 O8 102.8(2)
O12 Mo5 O8 146.08(19)
O21 Mo5 O6 159.4(2)
O20 Mo5 O6 94.84(19)
O12 Mo5 O6 81.33(17)
O8 Mo5 O6 71.69(18)
O21 Mo5 O1 90.43(19)
O20 Mo5 O1 163.4(2)
O12 Mo5 O1 70.37(17)
O8 Mo5 O1 81.44(17)
O6 Mo5 O1 70.96(14)
O16 Mo6 O17 105.4(3)
O16 Mo6 O7 102.1(2)
O17 Mo6 O7 97.8(2)
O16 Mo6 O9 99.8(2)
O17 Mo6 O9 101.8(2)
O7 Mo6 O9 145.51(19)
O16 Mo6 O3 92.8(2)
O17 Mo6 O3 160.8(2)
O7 Mo6 O3 71.80(17)
O9 Mo6 O3 80.82(16)
O16 Mo6 O5 160.5(2)
O17 Mo6 O5 93.3(2)
O7 Mo6 O5 80.25(18)
O9 Mo6 O5 70.56(17)
O3 Mo6 O5 69.38(15)
O5 Mn1 O1 179.8(2)
O5 Mn1 O3 87.12(18)
O1 Mn1 O3 92.72(18)
O5 Mn1 O4 93.25(19)
O1 Mn1 O4 86.92(18)
O3 Mn1 O4 179.57(18)
O5 Mn1 O6 92.36(18)
O1 Mn1 O6 87.49(17)
O3 Mn1 O6 86.41(18)
O4 Mn1 O6 93.80(18)
O5 Mn1 O2 87.42(17)
O1 Mn1 O2 92.73(17)
O3 Mn1 O2 93.15(18)
O4 Mn1 O2 86.64(18)
O6 Mn1 O2 179.52(19)
C2 O1 Mn1 117.6(4)
C2 O1 Mo2 119.1(4)
Mn1 O1 Mo2 101.95(19)
C2 O1 Mo5 121.7(4)
Mn1 O1 Mo5 101.37(17)
Mo2 O1 Mo5 90.22(14)
C1 O2 Mn1 116.0(4)
C1 O2 Mo4 122.4(4)
Mn1 O2 Mo4 100.00(17)
C1 O2 Mo3 121.6(4)
Mn1 O2 Mo3 100.02(17)
Mo4 O2 Mo3 91.60(16)
C4 O3 Mn1 114.8(4)
C4 O3 Mo6 120.9(4)
Mn1 O3 Mo6 101.82(19)
C4 O3 Mo1 122.2(4)
Mn1 O3 Mo1 101.67(18)
Mo6 O3 Mo1 91.16(14)
C21 O4 Mn1 114.7(4)
C21 O4 Mo2 121.5(4)
Mn1 O4 Mo2 101.21(19)
C21 O4 Mo3 122.3(4)
Mn1 O4 Mo3 101.26(18)
Mo2 O4 Mo3 91.35(15)
C22 O5 Mn1 116.8(4)
C22 O5 Mo6 120.4(4)
Mn1 O5 Mo6 101.67(19)
C22 O5 Mo4 121.6(4)
Mn1 O5 Mo4 101.99(17)
Mo6 O5 Mo4 89.36(14)
C23 O6 Mn1 114.3(4)
C23 O6 Mo5 123.3(4)
Mn1 O6 Mo5 100.17(17)
C23 O6 Mo1 121.7(4)
Mn1 O6 Mo1 100.84(18)
Mo5 O6 Mo1 91.71(16)
Mo6 O7 Mo1 121.0(2)
Mo1 O8 Mo5 120.8(2)
Mo4 O9 Mo6 122.8(2)
Mo4 O10 Mo3 121.0(3)
Mo3 O11 Mo2 121.0(2)
Mo2 O12 Mo5 122.2(2)
C20 N1 C24 116.6(7)
C49 N2 C41 116.0(7)
C49 N2 C53 107.9(7)
C41 N2 C53 105.3(8)
C49 N2 C45 116.8(7)
C41 N2 C45 102.4(6)
C53 N2 C45 107.5(7)
C57 N3 C65 109.8(7)
C57 N3 C69 113.5(7)
C65 N3 C69 107.7(6)
C57 N3 C61 107.9(6)
C65 N3 C61 111.7(7)
C69 N3 C61 106.3(7)
C77 N4 C81 106.7(7)
C77 N4 C85 112.0(8)
C81 N4 C85 112.7(8)
C77 N4 C73 105.3(8)
C81 N4 C73 116.2(8)
C85 N4 C73 103.8(6)
O2 C1 C3 115.2(5)
O1 C2 C3 113.9(5)
C5 C3 C2 107.6(6)
C5 C3 C4 106.6(6)
C2 C3 C4 110.8(6)
C5 C3 C1 110.3(6)
C2 C3 C1 110.4(6)
C4 C3 C1 111.1(6)
O3 C4 C3 116.6(6)
C6 C5 C3 119.8(7)
C5 C6 C7 119.3(8)
C8 C7 C6 123.4(12)
C9 C8 C7 135.4(13)
C8 C9 C10 159.3(14)
C11 C10 C9 122.3(17)
N1 C20 C22 111.7(6)
N1 C20 C23 103.6(6)
C22 C20 C23 109.2(7)
N1 C20 C21 107.7(7)
C22 C20 C21 111.6(6)
C23 C20 C21 112.9(6)
O4 C21 C20 115.7(6)
O5 C22 C20 115.3(6)
O6 C23 C20 115.2(6)
C25 C24 N1 113.0(8)
C26 C25 C40 118.9(9)
C26 C25 C24 117.2(8)
C40 C25 C24 123.9(9)
C25 C26 C27 121.3(9)
C25 C26 C33 118.1(7)
C27 C26 C33 120.3(7)
C26 C27 C28 117.8(9)
C29 C28 C27 121.7(9)
C30 C29 C34 118.3(9)
C30 C29 C28 121.0(9)
C34 C29 C28 120.6(7)
C31 C30 C29 124.1(12)
C32 C31 C30 116.3(13)
C31 C32 C35 127.6(12)
C34 C33 C38 120.0
C34 C33 C26 119.1(5)
C38 C33 C26 120.7(4)
C33 C34 C35 120.0
C33 C34 C29 120.4(5)
C35 C34 C29 119.6(5)
C36 C35 C34 120.0
C36 C35 C32 126.1(7)
C34 C35 C32 113.6(7)
C35 C36 C37 120.0
C38 C37 C36 120.0
C37 C38 C33 120.0
C37 C38 C39 121.6(6)
C33 C38 C39 118.4(6)
C38 C39 C40 120.2(9)
C25 C40 C39 123.3(10)
C42 C41 N2 121.0(9)
C41 C42 C43 117.9(10)
C44 C43 C42 95.7(12)
C46 C45 N2 117.0(8)
C47 C46 C45 116.4(9)
C48 C47 C46 106.6(10)
C50 C49 N2 112.6(8)
C49 C50 C51 113.6(11)
C52 C51 C50 124.8(16)
C54 C53 N2 123.8(9)
C55 C54 C53 118.0(10)
C54 C55 C56 122.5(15)
C58 C57 N3 116.4(8)
C57 C58 C59 109.4(10)
C60 C59 C58 116.0(12)
C62 C61 N3 122.0(8)
C61 C62 C63 110.0(9)
C64 C63 C62 117.4(10)
C66 C65 N3 115.4(7)
C65 C66 C67 106.7(9)
C68 C67 C66 114.0(14)
C70 C69 N3 121.8(8)
C69 C70 C71 116.5(13)
C74 C73 N4 118.0(8)
C75 C74 C73 112.5(10)
C74 C75 C76 112.0(12)
N4 C77 C78 120.3(9)
C77 C78 C79 116.5(9)
C80 C79 C78 121.5(12)
N4 C81 C82 116.7(9)
C81 C82 C83 111.6(10)
C84 C83 C82 122.9(12)
C86 C85 N4 115.3(8)
C85 C86 C87 110.4(11)
C10' C9' C8' 132.9(18)
C11' C10' C9' 117.9(18)
C10' C11' C12' 150(2)
C13' C12' C11' 138(3)

loop_
_geom_bond_atom_site_label_1
_geom_bond_atom_site_label_2
_geom_bond_distance
Mo1 O15 1.691(6)
Mo1 O14 1.717(5)
Mo1 O8 1.927(5)
Mo1 O7 1.931(5)
Mo1 O6 2.345(5)
Mo1 O3 2.367(4)
Mo2 O19 1.676(5)
Mo2 O13 1.689(6)
Mo2 O12 1.915(4)
Mo2 O11 1.929(4)
Mo2 O4 2.337(4)
Mo2 O1 2.370(4)
Mo3 O24 1.625(6)
Mo3 O18 1.713(5)
Mo3 O11 1.923(4)
Mo3 O10 1.932(4)
Mo3 O2 2.346(4)
Mo3 O4 2.350(4)
Mo4 O22 1.671(5)
Mo4 O23 1.702(5)
Mo4 O9 1.895(5)
Mo4 O10 1.922(5)
Mo4 O2 2.332(4)
Mo4 O5 2.387(4)
Mo5 O21 1.687(5)
Mo5 O20 1.699(5)
Mo5 O12 1.931(5)
Mo5 O8 1.933(5)
Mo5 O6 2.331(4)
Mo5 O1 2.382(4)
Mo6 O16 1.687(5)
Mo6 O17 1.689(5)
Mo6 O7 1.914(4)
Mo6 O9 1.924(4)
Mo6 O3 2.319(4)
Mo6 O5 2.381(4)
Mn1 O5 1.908(4)
Mn1 O1 1.929(4)
Mn1 O3 1.974(5)
Mn1 O4 1.991(5)
Mn1 O6 2.026(4)
Mn1 O2 2.035(4)
O1 C2 1.465(8)
O2 C1 1.400(8)
O3 C4 1.450(8)
O4 C21 1.412(9)
O5 C22 1.426(9)
O6 C23 1.424(8)
N1 C20 1.472(10)
N1 C24 1.482(10)
N2 C49 1.491(11)
N2 C41 1.501(10)
N2 C53 1.511(11)
N2 C45 1.519(10)
N3 C57 1.500(10)
N3 C65 1.521(10)
N3 C69 1.539(11)
N3 C61 1.542(10)
N4 C77 1.474(10)
N4 C81 1.480(11)
N4 C85 1.498(11)
N4 C73 1.512(10)
C1 C3 1.594(10)
C2 C3 1.534(10)
C3 C5 1.512(10)
C3 C4 1.542(10)
C5 C6 1.487(9)
C6 C7 1.508(11)
C7 C8 1.498(13)
C8 C9 1.494(14)
C9 C10 1.513(15)
C10 C11 1.508(17)
C20 C22 1.507(10)
C20 C23 1.536(11)
C20 C21 1.570(10)
C24 C25 1.470(10)
C25 C26 1.384(12)
C25 C40 1.386(11)
C26 C27 1.404(12)
C26 C33 1.521(11)
C27 C28 1.446(13)
C28 C29 1.424(13)
C29 C30 1.410(14)
C29 C34 1.419(11)
C30 C31 1.316(17)
C31 C32 1.301(17)
C32 C35 1.463(13)
C33 C34 1.3900
C33 C38 1.3900
C34 C35 1.3900
C35 C36 1.3900
C36 C37 1.3900
C37 C38 1.3900
C38 C39 1.401(10)
C39 C40 1.423(12)
C41 C42 1.495(12)
C42 C43 1.566(14)
C43 C44 1.488(16)
C45 C46 1.512(11)
C46 C47 1.505(12)
C47 C48 1.458(13)
C49 C50 1.480(13)
C50 C51 1.505(14)
C51 C52 1.470(17)
C53 C54 1.494(13)
C54 C55 1.474(14)
C55 C56 1.485(16)
C57 C58 1.495(12)
C58 C59 1.528(13)
C59 C60 1.503(14)
C61 C62 1.508(12)
C62 C63 1.510(13)
C63 C64 1.481(13)
C65 C66 1.494(12)
C66 C67 1.517(14)
C67 C68 1.482(17)
C69 C70 1.517(13)
C70 C71 1.531(15)
C73 C74 1.483(13)
C74 C75 1.471(14)
C75 C76 1.483(14)
C77 C78 1.492(12)
C78 C79 1.556(13)
C79 C80 1.469(14)
C81 C82 1.498(13)
C82 C83 1.520(14)
C83 C84 1.482(14)
C85 C86 1.489(12)
C86 C87 1.507(15)
C9' C10' 1.562(16)
C9' C8' 1.63(3)
C10' C11' 1.560(14)
C11' C12' 1.562(17)
C12' C13' 1.404(17)
